data_1568623
loop_
_publ_author_name
'Dai, Yuyang'
'Xie, Zhuofeng'
'Bao, Manling'
'Liu, Chunmeng'
'Su, Yuanting'

_publ_section_title
;
 Multiple stable redox states and tunable ground states <i>via</i> the
 marriage of viologens and Chichibabin's hydrocarbon.
;
_journal_issue 13
_journal_name_full 'Chemical science'
_journal_page_first 3548
_journal_page_last 3553
_journal_paper_doi 10.1039/d3sc00102d
_journal_volume 14
_journal_year 2023
_chemical_formula_moiety 'F6 Sb, C62 H79.12 B2 N6'
_chemical_formula_sum 'C62 H80 B2 F6 N6 Sb'
_chemical_formula_weight 1166.69
_space_group_crystal_system triclinic
_space_group_IT_number 2
_space_group_name_Hall '-P 1'
_space_group_name_H-M_alt 'P -1'
_atom_sites_solution_hydrogens geom
_atom_sites_solution_primary dual
_audit_creation_date 2021-12-06
_audit_creation_method
;
Olex2 1.2
(compiled 2018.05.29 svn.r3508 for OlexSys, GUI svn.r5506)
;
_audit_update_record
;
2022-09-07 deposited with the CCDC.	2023-02-28 downloaded from the CCDC.
;
_cell_angle_alpha 73.769(4)
_cell_angle_beta 73.502(4)
_cell_angle_gamma 79.487(4)
_cell_formula_units_Z 1
_cell_length_a 9.7065(10)
_cell_length_b 10.4206(11)
_cell_length_c 16.6116(17)
_cell_measurement_reflns_used 9281
_cell_measurement_temperature 138(2)
_cell_measurement_theta_max 54.02
_cell_measurement_theta_min 2.49
_cell_volume 1537.1(3)
_computing_molecular_graphics 'Olex2 (Dolomanov et al., 2009)'
_computing_publication_material 'Olex2 (Dolomanov et al., 2009)'
_computing_structure_refinement 'ShelXL (Sheldrick, 2015)'
_computing_structure_solution 'ShelXT (Sheldrick, 2015)'
_diffrn_ambient_temperature 138.0
_diffrn_measured_fraction_theta_full 0.986
_diffrn_measured_fraction_theta_max 0.979
_diffrn_measurement_device_type 'Bruker APEX-II CCD'
_diffrn_measurement_method '\f and \w scans'
_diffrn_radiation_type GaK\a
_diffrn_radiation_wavelength 1.34139
_diffrn_reflns_av_R_equivalents 0.0750
_diffrn_reflns_av_unetI/netI 0.0590
_diffrn_reflns_Laue_measured_fraction_full 0.986
_diffrn_reflns_Laue_measured_fraction_max 0.979
_diffrn_reflns_limit_h_max 10
_diffrn_reflns_limit_h_min -11
_diffrn_reflns_limit_k_max 12
_diffrn_reflns_limit_k_min -12
_diffrn_reflns_limit_l_max 19
_diffrn_reflns_limit_l_min -19
_diffrn_reflns_number 20897
_diffrn_reflns_point_group_measured_fraction_full 0.986
_diffrn_reflns_point_group_measured_fraction_max 0.979
_diffrn_reflns_theta_full 53.594
_diffrn_reflns_theta_max 54.097
_diffrn_reflns_theta_min 2.487
_diffrn_standards_number 0
_exptl_absorpt_coefficient_mu 2.715
_exptl_absorpt_correction_type none
_exptl_crystal_colour orange
_exptl_crystal_density_diffrn 1.260
_exptl_crystal_description block
_exptl_crystal_F_000 609
_exptl_crystal_size_max 0.16
_exptl_crystal_size_mid 0.11
_exptl_crystal_size_min 0.10
_refine_diff_density_max 2.464
_refine_diff_density_min -1.269
_refine_diff_density_rms 0.108
_refine_ls_extinction_method none
_refine_ls_goodness_of_fit_ref 1.089
_refine_ls_hydrogen_treatment constr
_refine_ls_matrix_type full
_refine_ls_number_parameters 378
_refine_ls_number_reflns 5571
_refine_ls_number_restraints 0
_refine_ls_restrained_S_all 1.089
_refine_ls_R_factor_all 0.0690
_refine_ls_R_factor_gt 0.0637
_refine_ls_shift/su_max 0.001
_refine_ls_shift/su_mean 0.000
_refine_ls_structure_factor_coef Fsqd
_refine_ls_weighting_details 'w=1/[\s^2^(Fo^2^)+(0.1110P)^2^+1.9000P] where P=(Fo^2^+2Fc^2^)/3'
_refine_ls_weighting_scheme calc
_refine_ls_wR_factor_gt 0.1782
_refine_ls_wR_factor_ref 0.1815
_reflns_Friedel_coverage 0.000
_reflns_number_gt 5148
_reflns_number_total 5571
_reflns_threshold_expression 'I > 2\s(I)'
_cod_data_source_file d3sc00102d2.cif
_cod_data_source_block 1radicalcation
_cod_depositor_comments 'Adding full bibliography for 1568622--1568625.cif.'
_cod_database_code 1568623
_shelx_shelxl_version_number 2018/3
_shelx_space_group_comment
;
The symmetry employed for this shelxl refinement is uniquely defined
by the following loop, which should always be used as a source of
symmetry information in preference to the above space-group names.
They are only intended as comments.
;
_olex2_refinement_description
;
1. Fixed Uiso
 At 1.2 times of:
  All C(H) groups
 At 1.5 times of:
  All C(H,H,H) groups
2. Others
 Sof(H26)=Sof(C28A)=Sof(H28D)=Sof(H28E)=Sof(H28F)=Sof(C27A)=Sof(H27D)=
 Sof(H27E)=Sof(H27F)=1-FVAR(1)
 Sof(C28)=Sof(H28A)=Sof(H28B)=Sof(H28C)=Sof(C27)=Sof(H27A)=Sof(H27B)=Sof(H27C)=
 FVAR(1)
3.a Ternary CH refined with riding coordinates:
 C23(H23), C26(H26), C29(H29), C20(H20)
3.b Aromatic/amide H refined with riding coordinates:
 C13(H13), C19(H19), C14(H14), C16(H16), C15(H15), C18(H18), C3(H3), C5(H5),
 C4(H4), C10(H10), C9(H9), C11(H11)
3.c Idealised Me refined as rotating group:
 C25(H25A,H25B,H25C), C24(H24A,H24B,H24C), C30(H30A,H30B,H30C), C21(H21A,H21B,
 H21C), C31(H31A,H31B,H31C), C22(H22A,H22B,H22C), C28(H28A,H28B,H28C), C27(H27A,
 H27B,H27C), C28A(H28D,H28E,H28F), C27A(H27D,H27E,H27F)
;
_olex2_submission_special_instructions 'No special instructions were received'

loop_
_space_group_symop_operation_xyz
'x, y, z'
'-x, -y, -z'

loop_
_atom_site_label
_atom_site_type_symbol
_atom_site_fract_x
_atom_site_fract_y
_atom_site_fract_z
_atom_site_U_iso_or_equiv
_atom_site_adp_type
_atom_site_occupancy
_atom_site_site_symmetry_order
_atom_site_calc_flag
_atom_site_refinement_flags_posn
_atom_site_refinement_flags_adp
_atom_site_refinement_flags_occupancy
_atom_site_disorder_assembly
_atom_site_disorder_group
Sb1 Sb 0.500000 1.000000 0.500000 0.04330(19) Uani 1 2 d S T P . .
F2 F 0.4852(4) 0.8861(3) 0.4342(2) 0.0591(8) Uani 1 1 d . . . . .
F3 F 0.6427(4) 1.0828(3) 0.4079(2) 0.0607(8) Uani 1 1 d . . . . .
N1 N 0.4371(3) 0.4695(3) 0.1581(2) 0.0221(6) Uani 1 1 d . . . . .
N3 N 0.3935(3) 0.5117(3) 0.3102(2) 0.0231(6) Uani 1 1 d . . . . .
F1 F 0.6393(4) 0.8728(3) 0.5442(2) 0.0616(8) Uani 1 1 d . . . . .
N2 N 0.2137(3) 0.5715(3) 0.2127(2) 0.0262(7) Uani 1 1 d . . . . .
C17 C 0.4798(4) 0.5033(4) 0.4614(2) 0.0220(7) Uani 1 1 d . . . . .
C13 C 0.3516(4) 0.4964(4) 0.0982(2) 0.0254(7) Uani 1 1 d . . . . .
H13 H 0.382111 0.475558 0.043187 0.031 Uiso 1 1 calc R . . . .
C19 C 0.3484(4) 0.6150(4) 0.3517(2) 0.0252(7) Uani 1 1 d . . . . .
H19 H 0.286447 0.689759 0.329112 0.030 Uiso 1 1 calc R . . . .
C14 C 0.2216(4) 0.5555(4) 0.1303(3) 0.0275(8) Uani 1 1 d . . . . .
H14 H 0.145327 0.582875 0.101639 0.033 Uiso 1 1 calc R . . . .
C16 C 0.5257(4) 0.3987(4) 0.4165(2) 0.0244(7) Uani 1 1 d . . . . .
H16 H 0.587553 0.322706 0.437635 0.029 Uiso 1 1 calc R . . . .
C1 C 0.5868(4) 0.4180(4) 0.1388(2) 0.0243(7) Uani 1 1 d . . . . .
C15 C 0.4835(4) 0.4048(4) 0.3446(2) 0.0253(7) Uani 1 1 d . . . . .
H15 H 0.517005 0.332790 0.316735 0.030 Uiso 1 1 calc R . . . .
C2 C 0.6917(4) 0.5052(4) 0.1232(3) 0.0293(8) Uani 1 1 d . . . . .
C18 C 0.3891(4) 0.6139(4) 0.4237(2) 0.0247(7) Uani 1 1 d . . . . .
H18 H 0.356511 0.688246 0.449402 0.030 Uiso 1 1 calc R . . . .
C7 C 0.0805(4) 0.6176(4) 0.2668(3) 0.0302(8) Uani 1 1 d . . . . .
C6 C 0.6253(4) 0.2827(4) 0.1361(3) 0.0313(8) Uani 1 1 d . . . . .
C8 C 0.0022(4) 0.5224(5) 0.3327(3) 0.0363(9) Uani 1 1 d . . . . .
C12 C 0.0353(4) 0.7560(4) 0.2517(3) 0.0341(9) Uani 1 1 d . . . . .
C3 C 0.8367(4) 0.4506(5) 0.1081(3) 0.0412(10) Uani 1 1 d . . . . .
H3 H 0.909705 0.506968 0.097596 0.049 Uiso 1 1 calc R . . . .
C25 C 0.6922(5) 0.6852(5) 0.1980(3) 0.0424(10) Uani 1 1 d . . . . .
H25A H 0.642027 0.628812 0.252561 0.064 Uiso 1 1 calc GR . . . .
H25B H 0.661520 0.780181 0.197749 0.064 Uiso 1 1 calc GR . . . .
H25C H 0.796829 0.666534 0.191948 0.064 Uiso 1 1 calc GR . . . .
B1 B 0.3499(4) 0.5167(4) 0.2311(3) 0.0229(8) Uani 1 1 d . . . . .
C23 C 0.6548(4) 0.6536(4) 0.1218(3) 0.0336(9) Uani 1 1 d . . . . .
H23 H 0.548280 0.676702 0.127858 0.040 Uiso 1 1 calc R . . . .
C26 C 0.0524(5) 0.3732(5) 0.3503(4) 0.0484(12) Uani 1 1 d . . . . .
H26 H 0.154261 0.348399 0.319355 0.058 Uiso 0.56(2) 1 calc R . . A -1
C29 C 0.1206(5) 0.8583(5) 0.1801(3) 0.0418(10) Uani 1 1 d . . . . .
H29 H 0.220893 0.814186 0.161486 0.050 Uiso 1 1 calc R . . . .
C5 C 0.7722(5) 0.2351(5) 0.1205(3) 0.0434(11) Uani 1 1 d . . . . .
H5 H 0.801243 0.143736 0.118384 0.052 Uiso 1 1 calc R . . . .
C20 C 0.5151(5) 0.1864(4) 0.1507(3) 0.0385(10) Uani 1 1 d . . . . .
H20 H 0.418474 0.240319 0.151344 0.046 Uiso 1 1 calc R . . . .
C4 C 0.8757(4) 0.3177(6) 0.1080(3) 0.0474(12) Uani 1 1 d . . . . .
H4 H 0.974776 0.282322 0.099371 0.057 Uiso 1 1 calc R . . . .
C10 C -0.1752(5) 0.7057(6) 0.3693(3) 0.0471(12) Uani 1 1 d . . . . .
H10 H -0.264651 0.735809 0.404116 0.056 Uiso 1 1 calc R . . . .
C9 C -0.1271(5) 0.5705(6) 0.3837(3) 0.0453(11) Uani 1 1 d . . . . .
H9 H -0.183046 0.508716 0.429185 0.054 Uiso 1 1 calc R . . . .
C11 C -0.0955(5) 0.7972(5) 0.3054(3) 0.0425(11) Uani 1 1 d . . . . .
H11 H -0.129390 0.890258 0.297261 0.051 Uiso 1 1 calc R . . . .
C24 C 0.7328(6) 0.7414(5) 0.0363(3) 0.0475(11) Uani 1 1 d . . . . .
H24A H 0.837387 0.724371 0.030838 0.071 Uiso 1 1 calc GR . . . .
H24B H 0.700453 0.836387 0.035478 0.071 Uiso 1 1 calc GR . . . .
H24C H 0.710657 0.719593 -0.011992 0.071 Uiso 1 1 calc GR . . . .
C30 C 0.0553(6) 0.9033(5) 0.1012(4) 0.0508(12) Uani 1 1 d . . . . .
H30A H 0.057303 0.825287 0.078719 0.076 Uiso 1 1 calc GR . . . .
H30B H 0.111917 0.970069 0.056224 0.076 Uiso 1 1 calc GR . . . .
H30C H -0.044817 0.943107 0.118376 0.076 Uiso 1 1 calc GR . . . .
C21 C 0.5525(6) 0.1156(6) 0.0772(4) 0.0594(15) Uani 1 1 d . . . . .
H21A H 0.566085 0.182672 0.021695 0.089 Uiso 1 1 calc GR . . . .
H21B H 0.473623 0.063965 0.083466 0.089 Uiso 1 1 calc GR . . . .
H21C H 0.641859 0.054654 0.079175 0.089 Uiso 1 1 calc GR . . . .
C31 C 0.1316(7) 0.9815(6) 0.2107(4) 0.0617(15) Uani 1 1 d . . . . .
H31A H 0.034906 1.029331 0.226589 0.093 Uiso 1 1 calc GR . . . .
H31B H 0.193665 1.041726 0.163938 0.093 Uiso 1 1 calc GR . . . .
H31C H 0.173076 0.951973 0.261104 0.093 Uiso 1 1 calc GR . . . .
C22 C 0.5035(8) 0.0836(6) 0.2366(4) 0.0727(18) Uani 1 1 d . . . . .
H22A H 0.600054 0.039250 0.241168 0.109 Uiso 1 1 calc GR . . . .
H22B H 0.441896 0.016376 0.240340 0.109 Uiso 1 1 calc GR . . . .
H22C H 0.461099 0.128784 0.283915 0.109 Uiso 1 1 calc GR . . . .
C28 C 0.082(2) 0.3249(16) 0.4307(11) 0.056(4) Uani 0.44(2) 1 d . . . A 1
H28A H 0.185745 0.324007 0.424611 0.084 Uiso 0.44(2) 1 calc GR . . A 1
H28B H 0.055152 0.233249 0.455568 0.084 Uiso 0.44(2) 1 calc GR . . A 1
H28C H 0.026765 0.383044 0.468789 0.084 Uiso 0.44(2) 1 calc GR . . A 1
C27 C 0.023(3) 0.3020(12) 0.2952(10) 0.056(5) Uani 0.44(2) 1 d . . . A 1
H27A H -0.051785 0.355854 0.266925 0.083 Uiso 0.44(2) 1 calc GR . . A 1
H27B H -0.010626 0.215673 0.330024 0.083 Uiso 0.44(2) 1 calc GR . . A 1
H27C H 0.111576 0.286118 0.251105 0.083 Uiso 0.44(2) 1 calc GR . . A 1
C28A C 0.0050(19) 0.2928(11) 0.4511(8) 0.056(4) Uani 0.56(2) 1 d . . . A -1
H28D H 0.036969 0.336293 0.486877 0.084 Uiso 0.56(2) 1 calc GR . . A -1
H28E H 0.049970 0.199495 0.457976 0.084 Uiso 0.56(2) 1 calc GR . . A -1
H28F H -0.100387 0.294166 0.469330 0.084 Uiso 0.56(2) 1 calc GR . . A -1
C27A C -0.0698(17) 0.3007(12) 0.3343(12) 0.064(4) Uani 0.56(2) 1 d . . . A -1
H27D H -0.157392 0.302562 0.381416 0.097 Uiso 0.56(2) 1 calc GR . . A -1
H27E H -0.032531 0.207169 0.332855 0.097 Uiso 0.56(2) 1 calc GR . . A -1
H27F H -0.092745 0.348762 0.279106 0.097 Uiso 0.56(2) 1 calc GR . . A -1

loop_
_atom_site_aniso_label
_atom_site_aniso_U_11
_atom_site_aniso_U_22
_atom_site_aniso_U_33
_atom_site_aniso_U_23
_atom_site_aniso_U_13
_atom_site_aniso_U_12
Sb1 0.0615(3) 0.0249(2) 0.0433(3) -0.01334(17) -0.0060(2) -0.00736(17)
F2 0.092(2) 0.0350(14) 0.0549(18) -0.0171(13) -0.0148(16) -0.0131(14)
F3 0.075(2) 0.0455(16) 0.059(2) -0.0130(14) -0.0052(16) -0.0168(14)
N1 0.0180(14) 0.0295(15) 0.0245(16) -0.0129(12) -0.0083(12) -0.0017(11)
N3 0.0205(14) 0.0296(15) 0.0247(16) -0.0140(13) -0.0064(12) -0.0031(11)
F1 0.0674(19) 0.0449(16) 0.072(2) -0.0167(15) -0.0157(16) -0.0022(14)
N2 0.0198(15) 0.0389(17) 0.0252(17) -0.0166(14) -0.0059(12) -0.0020(12)
C17 0.0207(16) 0.0249(17) 0.0237(18) -0.0095(14) -0.0041(14) -0.0078(13)
C13 0.0240(18) 0.0363(19) 0.0219(18) -0.0123(15) -0.0092(14) -0.0042(14)
C19 0.0231(17) 0.0284(18) 0.029(2) -0.0137(15) -0.0081(15) -0.0003(13)
C14 0.0234(18) 0.038(2) 0.027(2) -0.0115(16) -0.0120(15) -0.0028(14)
C16 0.0250(17) 0.0254(17) 0.0270(19) -0.0108(15) -0.0085(15) -0.0028(13)
C1 0.0191(17) 0.0356(19) 0.0222(18) -0.0137(15) -0.0068(14) 0.0007(14)
C15 0.0273(18) 0.0259(17) 0.0279(19) -0.0143(15) -0.0073(15) -0.0030(13)
C2 0.0222(18) 0.042(2) 0.028(2) -0.0138(17) -0.0074(15) -0.0037(15)
C18 0.0243(17) 0.0279(17) 0.0269(19) -0.0143(15) -0.0066(14) -0.0028(13)
C7 0.0172(17) 0.047(2) 0.034(2) -0.0233(18) -0.0086(15) 0.0013(15)
C6 0.032(2) 0.037(2) 0.029(2) -0.0168(17) -0.0114(16) 0.0041(16)
C8 0.0239(19) 0.050(2) 0.040(2) -0.022(2) -0.0042(17) -0.0064(17)
C12 0.0240(19) 0.046(2) 0.041(2) -0.0228(19) -0.0136(17) 0.0037(16)
C3 0.024(2) 0.065(3) 0.039(2) -0.018(2) -0.0093(17) -0.0052(19)
C25 0.044(2) 0.051(3) 0.044(3) -0.022(2) -0.011(2) -0.019(2)
B1 0.0212(19) 0.0291(19) 0.024(2) -0.0134(16) -0.0072(16) -0.0036(15)
C23 0.031(2) 0.039(2) 0.038(2) -0.0118(18) -0.0119(17) -0.0126(16)
C26 0.033(2) 0.053(3) 0.056(3) -0.021(2) 0.004(2) -0.008(2)
C29 0.033(2) 0.041(2) 0.054(3) -0.016(2) -0.015(2) 0.0030(17)
C5 0.040(2) 0.047(3) 0.047(3) -0.025(2) -0.016(2) 0.0166(19)
C20 0.047(2) 0.031(2) 0.045(3) -0.0171(19) -0.018(2) 0.0012(17)
C4 0.023(2) 0.071(3) 0.050(3) -0.028(2) -0.0119(19) 0.014(2)
C10 0.027(2) 0.076(3) 0.045(3) -0.036(3) -0.0058(19) 0.004(2)
C9 0.026(2) 0.067(3) 0.046(3) -0.028(2) 0.0003(19) -0.0044(19)
C11 0.032(2) 0.052(3) 0.054(3) -0.034(2) -0.016(2) 0.0105(19)
C24 0.056(3) 0.049(3) 0.044(3) -0.011(2) -0.013(2) -0.021(2)
C30 0.055(3) 0.043(3) 0.054(3) -0.014(2) -0.017(2) 0.004(2)
C21 0.067(3) 0.059(3) 0.073(4) -0.043(3) -0.027(3) -0.001(3)
C31 0.066(3) 0.051(3) 0.079(4) -0.021(3) -0.028(3) -0.010(3)
C22 0.110(5) 0.060(3) 0.060(4) 0.002(3) -0.037(4) -0.041(4)
C28 0.038(8) 0.069(9) 0.057(9) 0.002(7) -0.021(7) -0.010(7)
C27 0.095(15) 0.038(6) 0.042(8) -0.011(5) -0.020(8) -0.020(7)
C28A 0.056(8) 0.049(6) 0.053(6) -0.002(5) -0.012(6) 0.001(5)
C27A 0.056(8) 0.063(7) 0.079(10) -0.019(6) -0.020(7) -0.012(5)

loop_
_atom_type_symbol
_atom_type_description
_atom_type_scat_dispersion_real
_atom_type_scat_dispersion_imag
_atom_type_scat_source
C C 0.0148 0.0070 'International Tables Vol C Tables 4.2.6.8 and 6.1.1.4'
H H 0.0000 0.0000 'International Tables Vol C Tables 4.2.6.8 and 6.1.1.4'
B B 0.0073 0.0030 'International Tables Vol C Tables 4.2.6.8 and 6.1.1.4'
F F 0.0599 0.0411 'International Tables Vol C Tables 4.2.6.8 and 6.1.1.4'
N N 0.0253 0.0136 'International Tables Vol C Tables 4.2.6.8 and 6.1.1.4'
Sb Sb 0.0887 4.4825 'International Tables Vol C Tables 4.2.6.8 and 6.1.1.4'

loop_
_geom_angle_atom_site_label_1
_geom_angle_atom_site_label_2
_geom_angle_atom_site_label_3
_geom_angle
_geom_angle_site_symmetry_1
_geom_angle_site_symmetry_3
_geom_angle_publ_flag
F2 Sb1 F2 180.0 2_676 . ?
F3 Sb1 F2 90.01(14) 2_676 . ?
F3 Sb1 F2 90.01(14) . 2_676 ?
F3 Sb1 F2 89.99(14) . . ?
F3 Sb1 F2 89.99(14) 2_676 2_676 ?
F3 Sb1 F3 180.0 . 2_676 ?
F1 Sb1 F2 90.49(14) . 2_676 ?
F1 Sb1 F2 89.51(14) . . ?
F1 Sb1 F2 89.51(14) 2_676 2_676 ?
F1 Sb1 F2 90.49(14) 2_676 . ?
F1 Sb1 F3 88.86(15) . 2_676 ?
F1 Sb1 F3 91.14(15) 2_676 2_676 ?
F1 Sb1 F3 91.14(15) . . ?
F1 Sb1 F3 88.86(15) 2_676 . ?
F1 Sb1 F1 180.0 2_676 . ?
C13 N1 C1 122.8(3) . . ?
C13 N1 B1 106.6(3) . . ?
B1 N1 C1 130.3(3) . . ?
C19 N3 C15 117.3(3) . . ?
C19 N3 B1 121.3(3) . . ?
C15 N3 B1 121.4(3) . . ?
C14 N2 C7 121.9(3) . . ?
C14 N2 B1 106.7(3) . . ?
B1 N2 C7 130.8(3) . . ?
C17 C17 C16 122.5(4) 2_666 . ?
C17 C17 C18 122.7(4) 2_666 . ?
C16 C17 C18 114.8(3) . . ?
C14 C13 N1 109.7(3) . . ?
C18 C19 N3 122.4(3) . . ?
C13 C14 N2 110.0(3) . . ?
C15 C16 C17 121.8(3) . . ?
C2 C1 N1 118.8(3) . . ?
C6 C1 N1 119.5(3) . . ?
C6 C1 C2 121.7(3) . . ?
C16 C15 N3 122.4(3) . . ?
C1 C2 C23 123.4(3) . . ?
C3 C2 C1 117.5(4) . . ?
C3 C2 C23 119.2(4) . . ?
C19 C18 C17 121.4(3) . . ?
C8 C7 N2 118.5(4) . . ?
C8 C7 C12 122.8(4) . . ?
C12 C7 N2 118.7(4) . . ?
C1 C6 C20 123.1(3) . . ?
C5 C6 C1 117.6(4) . . ?
C5 C6 C20 119.3(4) . . ?
C7 C8 C26 122.9(4) . . ?
C9 C8 C7 117.0(4) . . ?
C9 C8 C26 120.1(4) . . ?
C7 C12 C29 122.5(4) . . ?
C11 C12 C7 117.1(4) . . ?
C11 C12 C29 120.5(4) . . ?
C4 C3 C2 121.4(4) . . ?
N1 B1 N3 126.5(3) . . ?
N2 B1 N1 107.0(3) . . ?
N2 B1 N3 126.5(3) . . ?
C2 C23 C25 111.1(4) . . ?
C2 C23 C24 111.5(4) . . ?
C24 C23 C25 109.7(3) . . ?
C8 C26 C28A 114.5(5) . . ?
C8 C26 C27A 106.6(5) . . ?
C28 C26 C8 111.7(8) . . ?
C28 C26 C27 129.8(10) . . ?
C28 C26 C28A 30.3(6) . . ?
C28 C26 C27A 115.2(12) . . ?
C27 C26 C8 115.8(7) . . ?
C27 C26 C28A 110.6(10) . . ?
C27 C26 C27A 35.3(7) . . ?
C28A C26 C27A 86.6(11) . . ?
C12 C29 C30 111.2(4) . . ?
C12 C29 C31 112.1(4) . . ?
C30 C29 C31 110.0(4) . . ?
C4 C5 C6 121.4(4) . . ?
C6 C20 C21 110.7(4) . . ?
C22 C20 C6 111.8(4) . . ?
C22 C20 C21 110.1(5) . . ?
C3 C4 C5 120.3(4) . . ?
C11 C10 C9 120.6(4) . . ?
C10 C9 C8 121.3(5) . . ?
C10 C11 C12 121.1(4) . . ?
C28A C28 C26 91.4(13) . . ?
C27A C27 C26 83.5(12) . . ?
C28 C28A C26 58.3(12) . . ?
C27 C27A C26 61.2(9) . . ?

loop_
_geom_bond_atom_site_label_1
_geom_bond_atom_site_label_2
_geom_bond_distance
_geom_bond_site_symmetry_2
_geom_bond_publ_flag
Sb1 F2 1.871(3) 2_676 ?
Sb1 F2 1.871(3) . ?
Sb1 F3 1.871(3) . ?
Sb1 F3 1.871(3) 2_676 ?
Sb1 F1 1.868(3) 2_676 ?
Sb1 F1 1.868(3) . ?
N1 C13 1.409(4) . ?
N1 C1 1.431(4) . ?
N1 B1 1.424(5) . ?
N3 C19 1.377(4) . ?
N3 C15 1.380(5) . ?
N3 B1 1.476(5) . ?
N2 C14 1.404(5) . ?
N2 C7 1.437(5) . ?
N2 B1 1.423(5) . ?
C17 C17 1.424(7) 2_666 ?
C17 C16 1.426(5) . ?
C17 C18 1.427(5) . ?
C13 C14 1.333(5) . ?
C19 C18 1.359(5) . ?
C16 C15 1.350(5) . ?
C1 C2 1.410(5) . ?
C1 C6 1.401(5) . ?
C2 C3 1.398(6) . ?
C2 C23 1.517(6) . ?
C7 C8 1.399(6) . ?
C7 C12 1.401(6) . ?
C6 C5 1.396(6) . ?
C6 C20 1.523(6) . ?
C8 C26 1.513(7) . ?
C8 C9 1.395(6) . ?
C12 C29 1.514(7) . ?
C12 C11 1.401(6) . ?
C3 C4 1.367(7) . ?
C25 C23 1.543(6) . ?
C23 C24 1.530(6) . ?
C26 C28 1.382(15) . ?
C26 C27 1.440(12) . ?
C26 C28A 1.624(13) . ?
C26 C27A 1.633(12) . ?
C29 C30 1.535(7) . ?
C29 C31 1.537(7) . ?
C5 C4 1.376(7) . ?
C20 C21 1.524(6) . ?
C20 C22 1.515(8) . ?
C10 C9 1.377(7) . ?
C10 C11 1.368(8) . ?
C28 C28A 0.819(14) . ?
C27 C27A 0.949(17) . ?
